data_7709287
loop_
_publ_author_name
'Serrano, Jose Luis'
'Gaware, Sujeet'
'P\'erez de Haro, Jose Antonio'
'P\'erez, Jose'
'Lozano, Pedro'
'Kori, Santosh'
'Dandela, Rambabu'
'Sanghvi, Yogesh S.'
'Kapdi, Anant R.'

_publ_section_title
;
 Quadrol-Pd(II) complexes: phosphine-free precatalysts for the
 room-temperature Suzuki-Miyaura synthesis of nucleoside analogues in
 aqueous media
;
_journal_name_full 'Dalton Transactions'
_journal_paper_doi 10.1039/D1DT03778A
_journal_year 2022
_chemical_formula_sum 'C14 H32 Cl2 N2 O4 Pd'
_chemical_formula_weight 469.71
_space_group_crystal_system monoclinic
_space_group_IT_number 14
_space_group_name_Hall '-P 2ybc'
_space_group_name_H-M_alt 'P 1 21/c 1'
_atom_sites_solution_hydrogens mixed
_audit_creation_method SHELXL-2018/3
_audit_update_record
;
2022-01-06 deposited with the CCDC.	2022-01-10 downloaded from the CCDC.
;
_cell_angle_alpha 90
_cell_angle_beta 90.478(3)
_cell_angle_gamma 90
_cell_formula_units_Z 4
_cell_length_a 9.0082(5)
_cell_length_b 11.6508(8)
_cell_length_c 18.8174(12)
_cell_measurement_reflns_used 9455
_cell_measurement_temperature 100(2)
_cell_measurement_theta_max 74.66
_cell_measurement_theta_min 4.15
_cell_volume 1974.9(2)
_computing_data_collection 'APEX3 2019.1_0 (Bruker AXS Inc.)'
_computing_publication_material 'WinGX publication routines (Farrugia, 2012)'
_computing_structure_refinement 'SHELXL-2018/3 (Sheldrick, 2018)'
_diffrn_ambient_temperature 100(2)
_diffrn_measured_fraction_theta_full 0.997
_diffrn_measured_fraction_theta_max 0.995
_diffrn_measurement_device_type Bruker
_diffrn_radiation_type MoK\a
_diffrn_radiation_wavelength 0.71073
_diffrn_reflns_av_R_equivalents 0.1090
_diffrn_reflns_av_unetI/netI 0.0486
_diffrn_reflns_Laue_measured_fraction_full 0.997
_diffrn_reflns_Laue_measured_fraction_max 0.995
_diffrn_reflns_limit_h_max 11
_diffrn_reflns_limit_h_min -11
_diffrn_reflns_limit_k_max 14
_diffrn_reflns_limit_k_min -14
_diffrn_reflns_limit_l_max 22
_diffrn_reflns_limit_l_min -23
_diffrn_reflns_number 37191
_diffrn_reflns_point_group_measured_fraction_full 0.997
_diffrn_reflns_point_group_measured_fraction_max 0.995
_diffrn_reflns_theta_full 25.242
_diffrn_reflns_theta_max 26.404
_diffrn_reflns_theta_min 2.056
_exptl_absorpt_coefficient_mu 1.229
_exptl_absorpt_correction_T_max 0.7538
_exptl_absorpt_correction_T_min 0.4674
_exptl_absorpt_correction_type multi-scan
_exptl_absorpt_process_details
;
 SADABS 2016/2: Krause, L., Herbst-Irmer, R., Sheldrick G.M. & Stalke D.,
 J. Appl. Cryst. 48 (2015) 3-10
;
_exptl_crystal_colour yellow
_exptl_crystal_density_diffrn 1.580
_exptl_crystal_description lath
_exptl_crystal_F_000 968
_exptl_crystal_size_max 0.18
_exptl_crystal_size_mid 0.06
_exptl_crystal_size_min 0.05
_refine_diff_density_max 2.051
_refine_diff_density_min -0.898
_refine_diff_density_rms 0.130
_refine_ls_extinction_method none
_refine_ls_goodness_of_fit_ref 1.079
_refine_ls_hydrogen_treatment constr
_refine_ls_matrix_type full
_refine_ls_number_parameters 255
_refine_ls_number_reflns 4040
_refine_ls_number_restraints 67
_refine_ls_restrained_S_all 1.076
_refine_ls_R_factor_all 0.0704
_refine_ls_R_factor_gt 0.0569
_refine_ls_shift/su_max 0.028
_refine_ls_shift/su_mean 0.002
_refine_ls_structure_factor_coef Fsqd
_refine_ls_weighting_details 'w=1/[\s^2^(Fo^2^)+(0.0718P)^2^+6.6809P] where P=(Fo^2^+2Fc^2^)/3'
_refine_ls_weighting_scheme calc
_refine_ls_wR_factor_gt 0.1391
_refine_ls_wR_factor_ref 0.1474
_reflns_Friedel_coverage 0.000
_reflns_number_gt 3418
_reflns_number_total 4040
_reflns_threshold_expression 'I > 2\s(I)'
_cod_data_source_file d1dt03778a2.cif
_cod_data_source_block complex_1
_cod_original_sg_symbol_H-M 'P 21/c'
_cod_database_code 7709287
_shelx_shelxl_version_number 2018/3
_shelx_space_group_comment
;
The symmetry employed for this shelxl refinement is uniquely defined
by the following loop, which should always be used as a source of
symmetry information in preference to the above space-group names.
They are only intended as comments.
;

loop_
_space_group_symop_operation_xyz
'x, y, z'
'-x, y+1/2, -z+1/2'
'-x, -y, -z'
'x, -y-1/2, z-1/2'

loop_
_atom_site_label
_atom_site_type_symbol
_atom_site_fract_x
_atom_site_fract_y
_atom_site_fract_z
_atom_site_U_iso_or_equiv
_atom_site_adp_type
_atom_site_occupancy
_atom_site_site_symmetry_order
_atom_site_calc_flag
_atom_site_refinement_flags_posn
_atom_site_refinement_flags_adp
_atom_site_refinement_flags_occupancy
_atom_site_disorder_assembly
_atom_site_disorder_group
Pd1 Pd 0.22781(4) 0.15825(4) 0.78045(2) 0.03020(16) Uani 1 1 d . . . . .
Cl1 Cl 0.26542(16) 0.27116(14) 0.68223(8) 0.0432(3) Uani 1 1 d . . . . .
Cl2 Cl 0.39123(16) 0.27066(16) 0.84643(9) 0.0482(4) Uani 1 1 d . . . . .
N1 N 0.0787(5) 0.0515(4) 0.7256(2) 0.0333(10) Uani 1 1 d D . . . .
N2 N 0.1791(5) 0.0564(5) 0.8698(3) 0.0381(11) Uani 1 1 d . . . . .
C3 C 0.1296(6) 0.0184(5) 0.6530(3) 0.0363(12) Uani 1 1 d . . . . .
H3A H 0.126415 0.086006 0.622948 0.044 Uiso 1 1 calc R U . . .
H3B H 0.059708 -0.036703 0.633391 0.044 Uiso 1 1 calc R U . . .
C4 C 0.2840(6) -0.0328(6) 0.6492(3) 0.0398(13) Uani 1 1 d . . . . .
H4 H 0.346558 0.002624 0.685970 0.048 Uiso 1 1 calc R U . . .
C6 C -0.0627(6) 0.1198(5) 0.7197(3) 0.0377(12) Uani 1 1 d . U . . .
H6AA H -0.051657 0.174598 0.681327 0.045 Uiso 0.6 1 calc R U P A 1
H6AB H -0.074108 0.163342 0.763274 0.045 Uiso 0.6 1 calc R U P A 1
H6BC H -0.040584 0.190549 0.694792 0.045 Uiso 0.4 1 calc R U P B 2
H6BD H -0.092845 0.140541 0.767395 0.045 Uiso 0.4 1 calc R U P B 2
C2 C 0.0475(6) -0.0157(6) 0.8480(3) 0.0388(12) Uani 1 1 d . . . . .
H2A H 0.041865 -0.083129 0.878104 0.047 Uiso 1 1 calc R U . . .
H2B H -0.043204 0.028102 0.853769 0.047 Uiso 1 1 calc R U . . .
C1 C 0.0632(6) -0.0514(5) 0.7719(3) 0.0384(12) Uani 1 1 d . . . . .
H1A H 0.149846 -0.100060 0.767025 0.046 Uiso 1 1 calc R U . . .
H1B H -0.023386 -0.095130 0.757271 0.046 Uiso 1 1 calc R U . . .
C10 C 0.0467(7) 0.2310(6) 0.9226(3) 0.0452(14) Uani 1 1 d . . . . .
H10 H 0.077301 0.269818 0.878886 0.054 Uiso 1 1 calc R U . . .
C13 C 0.3135(8) -0.0990(7) 0.9452(4) 0.0496(15) Uani 1 1 d . . . . .
H13 H 0.299950 -0.053383 0.988392 0.059 Uiso 0.563(14) 1 calc R U P C 1
H13A H 0.242484 -0.159085 0.931776 0.059 Uiso 0.437(14) 1 calc R U P C 2
C12 C 0.3154(7) -0.0157(7) 0.8833(3) 0.0469(15) Uani 1 1 d . . . . .
H12A H 0.398620 0.035932 0.890434 0.056 Uiso 1 1 calc R U . . .
H12B H 0.334866 -0.059386 0.840538 0.056 Uiso 1 1 calc R U . . .
C9 C 0.1433(7) 0.1267(6) 0.9335(3) 0.0455(15) Uani 1 1 d . . . . .
H9A H 0.236145 0.151760 0.954820 0.055 Uiso 1 1 calc R U . . .
H9B H 0.094904 0.077105 0.967599 0.055 Uiso 1 1 calc R U . . .
C7 C -0.2050(12) 0.0526(13) 0.7067(7) 0.044(2) Uani 0.6 1 d D U P D 1
H7 H -0.224580 -0.000583 0.745882 0.053 Uiso 0.6 1 calc R U P D 1
C14 C 0.4622(8) -0.1586(7) 0.9523(4) 0.0563(18) Uani 1 1 d . . . . .
H14A H 0.540018 -0.102311 0.953043 0.084 Uiso 1 1 calc R U . . .
H14B H 0.464971 -0.201928 0.995706 0.084 Uiso 1 1 calc R U . . .
H14C H 0.475916 -0.209379 0.912733 0.084 Uiso 1 1 calc R U . . .
C5 C 0.3532(7) -0.0108(7) 0.5767(3) 0.0498(16) Uani 1 1 d . . . . .
H5A H 0.359218 0.070394 0.568437 0.075 Uiso 1 1 calc R U . . .
H5B H 0.451074 -0.043355 0.575654 0.075 Uiso 1 1 calc R U . . .
H5C H 0.292909 -0.045577 0.540294 0.075 Uiso 1 1 calc R U . . .
C11 C 0.0661(11) 0.3132(8) 0.9842(4) 0.069(2) Uani 1 1 d . . . . .
H11A H 0.168534 0.335195 0.988108 0.104 Uiso 1 1 calc R U . . .
H11B H 0.006196 0.380138 0.976184 0.104 Uiso 1 1 calc R U . . .
H11C H 0.035917 0.276281 1.027324 0.104 Uiso 1 1 calc R U . . .
O1 O 0.2736(5) -0.1540(4) 0.6630(3) 0.0457(10) Uani 1 1 d . . . . .
H1 H 0.356513 -0.182812 0.661050 0.069 Uiso 1 1 calc R U . . .
O3 O -0.1053(5) 0.1956(5) 0.9147(3) 0.0536(12) Uani 1 1 d . . . . .
H3 H -0.158039 0.252283 0.908804 0.080 Uiso 1 1 calc R U . . .
O4B O 0.2025(10) -0.1816(9) 0.9442(5) 0.056(3) Uani 0.563(14) 1 d . . P C 1
H4B H 0.137538 -0.163611 0.972380 0.084 Uiso 0.563(14) 1 calc R U P C 1
O2 O -0.1927(12) -0.0084(13) 0.6395(7) 0.066(3) Uani 0.46 1 d D U P D 1
H2 H -0.255200 0.016090 0.611400 0.099 Uiso 0.46 1 calc R U P D 1
O4 O 0.2618(17) -0.0535(10) 1.0091(7) 0.066(4) Uani 0.437(14) 1 d . . P C 2
H4A H 0.223372 -0.104609 1.032624 0.099 Uiso 0.437(14) 1 calc R U P C 2
C8 C -0.333(2) 0.1373(19) 0.6964(12) 0.065(5) Uani 0.6 1 d D U P D 1
H8A H -0.343746 0.183204 0.738480 0.098 Uiso 0.6 1 calc R U P D 1
H8B H -0.423705 0.095655 0.687789 0.098 Uiso 0.6 1 calc R U P D 1
H8C H -0.313245 0.186220 0.656602 0.098 Uiso 0.6 1 calc R U P D 1
O5 O -0.277(4) 0.027(3) 0.7762(18) 0.049(7) Uiso 0.14 1 d . . P E 3
H5 H -0.279247 -0.038783 0.795666 0.073 Uiso 0.14 1 d R U P E 3
C8A C -0.338(3) 0.111(3) 0.7143(15) 0.057(6) Uani 0.4 1 d D U P D 2
H8AA H -0.344289 0.191724 0.703941 0.086 Uiso 0.4 1 calc R U P D 2
H8AB H -0.335499 0.100077 0.764828 0.086 Uiso 0.4 1 calc R U P D 2
H8AC H -0.422285 0.072379 0.694335 0.086 Uiso 0.4 1 calc R U P D 2
C7A C -0.1964(18) 0.0627(19) 0.6822(10) 0.045(4) Uani 0.4 1 d D U P D 2
H7A H -0.193098 -0.019856 0.692139 0.054 Uiso 0.4 1 calc R U P D 2
O2A O -0.1871(14) 0.0783(13) 0.6069(6) 0.054(3) Uani 0.4 1 d D . P D 2
H2AA H -0.226024 0.139422 0.595835 0.081 Uiso 0.4 1 calc R U P D 2

loop_
_atom_site_aniso_label
_atom_site_aniso_U_11
_atom_site_aniso_U_22
_atom_site_aniso_U_33
_atom_site_aniso_U_23
_atom_site_aniso_U_13
_atom_site_aniso_U_12
Pd1 0.0170(2) 0.0406(3) 0.0329(2) 0.00258(16) -0.00277(14) -0.00333(15)
Cl1 0.0335(7) 0.0491(8) 0.0470(7) 0.0081(6) 0.0071(6) 0.0006(6)
Cl2 0.0269(6) 0.0621(10) 0.0555(8) -0.0075(7) -0.0065(6) -0.0136(6)
N1 0.021(2) 0.042(3) 0.037(2) -0.0005(19) -0.0032(17) -0.0007(18)
N2 0.027(2) 0.052(3) 0.036(2) 0.006(2) -0.0030(18) -0.005(2)
C3 0.025(2) 0.045(3) 0.039(3) -0.001(2) -0.008(2) 0.003(2)
C4 0.028(3) 0.054(4) 0.037(3) 0.000(3) -0.004(2) 0.004(3)
C6 0.024(2) 0.045(3) 0.044(3) -0.002(2) -0.001(2) -0.001(2)
C2 0.027(3) 0.049(3) 0.040(3) 0.007(2) 0.001(2) -0.006(2)
C1 0.029(3) 0.044(3) 0.042(3) 0.004(2) -0.004(2) 0.003(2)
C10 0.035(3) 0.065(4) 0.036(3) -0.005(3) -0.004(2) -0.004(3)
C13 0.045(4) 0.056(4) 0.048(3) 0.001(3) 0.004(3) 0.002(3)
C12 0.029(3) 0.066(4) 0.045(3) 0.008(3) 0.000(2) 0.002(3)
C9 0.035(3) 0.072(4) 0.030(3) -0.001(3) -0.008(2) -0.004(3)
C7 0.026(3) 0.049(5) 0.056(5) -0.002(4) -0.004(3) -0.005(3)
C14 0.046(4) 0.072(5) 0.051(4) 0.014(3) -0.002(3) 0.011(3)
C5 0.039(3) 0.065(4) 0.045(3) 0.008(3) 0.003(3) 0.007(3)
C11 0.083(6) 0.077(6) 0.048(4) -0.017(4) -0.015(4) -0.001(5)
O1 0.029(2) 0.054(3) 0.054(2) 0.007(2) 0.0008(18) 0.0112(19)
O3 0.031(2) 0.058(3) 0.072(3) -0.007(2) 0.008(2) -0.003(2)
O4B 0.041(5) 0.072(7) 0.055(5) 0.015(4) 0.002(4) -0.001(4)
O2 0.037(5) 0.087(8) 0.074(6) -0.029(6) -0.009(4) -0.008(5)
O4 0.087(10) 0.046(7) 0.064(8) 0.020(6) 0.016(7) 0.011(6)
C8 0.031(4) 0.068(9) 0.097(11) -0.006(7) -0.016(6) 0.004(5)
C8A 0.036(7) 0.058(13) 0.078(10) -0.005(9) -0.001(7) -0.001(7)
C7A 0.031(6) 0.043(7) 0.060(5) -0.011(5) -0.011(4) -0.006(5)
O2A 0.040(6) 0.064(8) 0.058(5) -0.015(5) -0.016(4) -0.002(6)

loop_
_atom_type_symbol
_atom_type_description
_atom_type_scat_dispersion_real
_atom_type_scat_dispersion_imag
_atom_type_scat_source
C C 0.0033 0.0016 'International Tables Vol C Tables 4.2.6.8 and 6.1.1.4'
H H 0.0000 0.0000 'International Tables Vol C Tables 4.2.6.8 and 6.1.1.4'
Cl Cl 0.1484 0.1585 'International Tables Vol C Tables 4.2.6.8 and 6.1.1.4'
N N 0.0061 0.0033 'International Tables Vol C Tables 4.2.6.8 and 6.1.1.4'
O O 0.0106 0.0060 'International Tables Vol C Tables 4.2.6.8 and 6.1.1.4'
Pd Pd -0.9988 1.0072 'International Tables Vol C Tables 4.2.6.8 and 6.1.1.4'

loop_
_geom_angle_atom_site_label_1
_geom_angle_atom_site_label_2
_geom_angle_atom_site_label_3
_geom_angle
_geom_angle_site_symmetry_1
_geom_angle_site_symmetry_3
_geom_angle_publ_flag
N1 Pd1 N2 85.54(19) . . ?
N1 Pd1 Cl1 92.38(14) . . ?
N2 Pd1 Cl1 176.45(14) . . ?
N1 Pd1 Cl2 177.04(14) . . ?
N2 Pd1 Cl2 91.50(14) . . ?
Cl1 Pd1 Cl2 90.58(6) . . ?
C1 N1 C3 111.0(5) . . ?
C1 N1 C6 112.6(4) . . ?
C3 N1 C6 109.6(4) . . ?
C1 N1 Pd1 104.6(3) . . ?
C3 N1 Pd1 113.8(3) . . ?
C6 N1 Pd1 105.1(3) . . ?
C9 N2 C2 110.5(5) . . ?
C9 N2 C12 110.6(5) . . ?
C2 N2 C12 111.9(5) . . ?
C9 N2 Pd1 112.4(4) . . ?
C2 N2 Pd1 105.4(3) . . ?
C12 N2 Pd1 105.9(4) . . ?
N1 C3 C4 115.7(4) . . ?
O1 C4 C3 108.5(5) . . ?
O1 C4 C5 110.7(5) . . ?
C3 C4 C5 111.0(5) . . ?
N1 C6 C7 116.8(7) . . ?
N1 C6 C7A 117.6(8) . . ?
C1 C2 N2 109.5(5) . . ?
N1 C1 C2 110.3(5) . . ?
O3 C10 C9 109.3(6) . . ?
O3 C10 C11 111.4(6) . . ?
C9 C10 C11 110.1(6) . . ?
O4B C13 C14 108.7(7) . . ?
O4 C13 C14 113.5(8) . . ?
O4B C13 C12 116.5(7) . . ?
O4 C13 C12 115.1(8) . . ?
C14 C13 C12 110.3(6) . . ?
N2 C12 C13 118.2(5) . . ?
N2 C9 C10 117.6(5) . . ?
O2 C7 C6 108.7(10) . . ?
O2 C7 C8 105.5(12) . . ?
C6 C7 C8 108.8(14) . . ?
O2A C7A C8A 113.7(17) . . ?
O2A C7A C6 110.3(14) . . ?
C8A C7A C6 108.0(19) . . ?

loop_
_geom_bond_atom_site_label_1
_geom_bond_atom_site_label_2
_geom_bond_distance
_geom_bond_site_symmetry_2
_geom_bond_publ_flag
Pd1 N1 2.096(5) . ?
Pd1 N2 2.107(5) . ?
Pd1 Cl1 2.2960(15) . ?
Pd1 Cl2 2.3224(15) . ?
N1 C1 1.490(8) . ?
N1 C3 1.495(7) . ?
N1 C6 1.505(7) . ?
N2 C9 1.488(8) . ?
N2 C2 1.507(7) . ?
N2 C12 1.508(8) . ?
C3 C4 1.515(8) . ?
C4 O1 1.439(8) . ?
C4 C5 1.527(8) . ?
C6 C7 1.520(14) . ?
C6 C7A 1.543(18) . ?
C2 C1 1.499(8) . ?
C10 O3 1.437(8) . ?
C10 C9 1.508(10) . ?
C10 C11 1.512(10) . ?
C13 O4B 1.387(12) . ?
C13 O4 1.399(15) . ?
C13 C14 1.513(10) . ?
C13 C12 1.515(10) . ?
C7 O2 1.456(16) . ?
C7 C8 1.532(15) . ?
C8A C7A 1.522(18) . ?
C7A O2A 1.431(19) . ?
